data_7116586
loop_
_publ_author_name
'Stefan Mitzinger'
'Lies Broeckaert'
'Werner Massa'
'Florian Weigend'
'Stefanie Dehnen'

_publ_section_title
;
 [V@Ge8As4]^3-^ and [Nb@Ge8As6]^3-^: encapsulation of electron-poor
 transition metal atoms
;
_journal_name_full Chem.Commun.
_journal_page_first 3866
_journal_paper_doi 10.1039/C4cc10086G
_journal_volume 51
_journal_year 2015
_chemical_formula_moiety
;
3(C18 H36 N2 O6 K), As6 Ge8 Nb, C7 H8, C2 H8 N2
;
_chemical_formula_sum 'C63 H124 As6 Ge8 K3 N8 Nb O18'
_chemical_formula_weight 2522.14
_chemical_name_systematic
;
 ?
;
_chemical_properties_physical Air-sensitive
_space_group_crystal_system triclinic
_space_group_IT_number 2
_space_group_name_Hall '-P 1'
_space_group_name_H-M_alt 'P -1'
_symmetry_space_group_name_Hall '-P 1'
_symmetry_space_group_name_H-M 'P -1'
_atom_sites_solution_hydrogens geom
_audit_creation_method SHELXL-2013
_audit_update_record
;
2014-12-03 deposited with the CCDC.
2015-01-29 downloaded from the CCDC.
;
_cell_angle_alpha 89.184(3)
_cell_angle_beta 80.452(3)
_cell_angle_gamma 79.420(3)
_cell_formula_units_Z 2
_cell_length_a 16.1475(7)
_cell_length_b 16.7769(6)
_cell_length_c 18.0373(8)
_cell_measurement_reflns_used 26279
_cell_measurement_temperature 100(2)
_cell_measurement_theta_max 26.74
_cell_measurement_theta_min 1.235
_cell_volume 4736.1(3)
_computing_structure_refinement 'SHELXL-2013 (Sheldrick, 2013)'
_diffrn_ambient_temperature 100(2)
_diffrn_detector_area_resol_mean 6.7
_diffrn_measured_fraction_theta_full 0.998
_diffrn_measured_fraction_theta_max 0.998
_diffrn_measurement_device_type 'IPDS2 (Stoe)'
_diffrn_measurement_method omega-scans
_diffrn_radiation_monochromator graphite
_diffrn_radiation_source 'fine-focus sealed tube'
_diffrn_radiation_type MoK\a
_diffrn_radiation_wavelength 0.71073
_diffrn_reflns_av_R_equivalents 0.0802
_diffrn_reflns_av_unetI/netI 0.1575
_diffrn_reflns_Laue_measured_fraction_full 0.998
_diffrn_reflns_Laue_measured_fraction_max 0.998
_diffrn_reflns_limit_h_max 19
_diffrn_reflns_limit_h_min -19
_diffrn_reflns_limit_k_max 20
_diffrn_reflns_limit_k_min -20
_diffrn_reflns_limit_l_max 22
_diffrn_reflns_limit_l_min -22
_diffrn_reflns_number 66699
_diffrn_reflns_point_group_measured_fraction_full 0.998
_diffrn_reflns_point_group_measured_fraction_max 0.998
_diffrn_reflns_theta_full 25.000
_diffrn_reflns_theta_max 26.000
_diffrn_reflns_theta_min 3.013
_exptl_absorpt_coefficient_mu 4.889
_exptl_absorpt_correction_T_max 0.127
_exptl_absorpt_correction_T_min 0.066
_exptl_absorpt_correction_type gaussian
_exptl_absorpt_process_details 'Coppens et al. (1965)'
_exptl_crystal_colour red
_exptl_crystal_density_diffrn 1.769
_exptl_crystal_description block
_exptl_crystal_F_000 2508
_exptl_crystal_size_max 0.50
_exptl_crystal_size_mid 0.50
_exptl_crystal_size_min 0.40
_refine_diff_density_max 1.084
_refine_diff_density_min -0.507
_refine_diff_density_rms 0.086
_refine_ls_extinction_method none
_refine_ls_goodness_of_fit_ref 0.633
_refine_ls_hydrogen_treatment constr
_refine_ls_matrix_type full
_refine_ls_number_parameters 945
_refine_ls_number_reflns 18581
_refine_ls_number_restraints 3
_refine_ls_restrained_S_all 0.633
_refine_ls_R_factor_all 0.0952
_refine_ls_R_factor_gt 0.0346
_refine_ls_shift/su_max 0.002
_refine_ls_shift/su_mean 0.000
_refine_ls_structure_factor_coef Fsqd
_refine_ls_weighting_details 'w=1/[\s^2^(Fo^2^)+(0.0195P)^2^] where P=(Fo^2^+2Fc^2^)/3'
_refine_ls_weighting_scheme calc
_refine_ls_wR_factor_gt 0.0558
_refine_ls_wR_factor_ref 0.0628
_reflns_Friedel_coverage 0.000
_reflns_number_gt 8558
_reflns_number_total 18581
_reflns_threshold_expression 'I > 2\s(I)'
_cod_data_source_file c4cc10086g2.cif
_cod_data_source_block shelx_1
_cod_database_code 7116586
_shelx_space_group_comment
;
The symmetry employed for this shelxl refinement is uniquely defined
by the following loop, which should always be used as a source of
symmetry information in preference to the above space-group names.
They are only intended as comments.
;
_shelxl_version_number 2013-4

loop_
_space_group_symop_operation_xyz
'x, y, z'
'-x, -y, -z'

loop_
_atom_site_label
_atom_site_type_symbol
_atom_site_fract_x
_atom_site_fract_y
_atom_site_fract_z
_atom_site_U_iso_or_equiv
_atom_site_adp_type
_atom_site_occupancy
_atom_site_site_symmetry_order
_atom_site_calc_flag
_atom_site_refinement_flags_posn
_atom_site_refinement_flags_adp
_atom_site_refinement_flags_occupancy
Nb1 Nb 0.74243(4) 0.71887(3) 0.22857(3) 0.03044(13) Uani 1 1 d . . .
As1 As 0.78800(4) 0.56105(4) 0.27617(3) 0.03329(15) Uani 1 1 d . . .
Ge2 Ge 0.83933(4) 0.65819(4) 0.35478(4) 0.03948(17) Uani 1 1 d . . .
As3 As 0.68896(4) 0.73519(4) 0.38485(3) 0.03696(16) Uani 1 1 d . . .
Ge4 Ge 0.63679(4) 0.61680(4) 0.33581(3) 0.03340(15) Uani 1 1 d . . .
Ge5 Ge 0.82254(4) 0.57210(4) 0.13764(3) 0.03598(16) Uani 1 1 d . . .
Ge6 Ge 0.91472(5) 0.73865(4) 0.25893(4) 0.04619(18) Uani 1 1 d . . .
Ge7 Ge 0.66113(4) 0.86505(4) 0.31858(4) 0.03871(17) Uani 1 1 d . . .
As8 As 0.57315(4) 0.67796(3) 0.22735(3) 0.03472(15) Uani 1 1 d . . .
As9 As 0.90280(4) 0.68470(4) 0.13364(4) 0.04263(17) Uani 1 1 d . . .
As10 As 0.80618(5) 0.86189(4) 0.24269(4) 0.04603(18) Uani 1 1 d . . .
Ge11 Ge 0.58505(4) 0.82407(4) 0.21796(3) 0.03594(16) Uani 1 1 d . . .
Ge12 Ge 0.68173(4) 0.64696(4) 0.11099(3) 0.03409(16) Uani 1 1 d . . .
Ge13 Ge 0.82193(5) 0.82152(4) 0.10623(4) 0.04958(19) Uani 1 1 d . . .
As14 As 0.68062(5) 0.79523(4) 0.09327(4) 0.04455(18) Uani 1 1 d . . .
K_1 K 1.25408(8) 0.42048(7) 0.23615(7) 0.0345(3) Uani 1 1 d . . .
N1_1 N 1.1259(3) 0.4397(3) 0.1293(3) 0.0408(13) Uani 1 1 d . . .
N2_1 N 1.3874(3) 0.3961(3) 0.3436(3) 0.0396(12) Uani 1 1 d . . .
C1_1 C 1.0437(4) 0.4432(4) 0.1774(3) 0.0494(17) Uani 1 1 d . . .
H1A_1 H 1.0383 0.3877 0.1942 0.059 Uiso 1 1 calc R U .
H1B_1 H 0.9980 0.4621 0.1474 0.059 Uiso 1 1 calc R U .
C2_1 C 1.0296(4) 0.4977(4) 0.2455(4) 0.0527(18) Uani 1 1 d . . .
H2A_1 H 1.0445 0.5509 0.2306 0.063 Uiso 1 1 calc R U .
H2B_1 H 0.9687 0.5065 0.2692 0.063 Uiso 1 1 calc R U .
O1_1 O 1.0818(2) 0.4606(2) 0.2975(2) 0.0399(10) Uani 1 1 d . . .
C3_1 C 1.0673(4) 0.5068(4) 0.3656(3) 0.0469(17) Uani 1 1 d . . .
H3A_1 H 1.0056 0.5180 0.3865 0.056 Uiso 1 1 calc R U .
H3B_1 H 1.0866 0.5592 0.3559 0.056 Uiso 1 1 calc R U .
C4_1 C 1.1158(4) 0.4596(4) 0.4199(3) 0.0425(16) Uani 1 1 d . . .
H4A_1 H 1.0984 0.4854 0.4705 0.051 Uiso 1 1 calc R U .
H4B_1 H 1.1038 0.4038 0.4232 0.051 Uiso 1 1 calc R U .
O2_1 O 1.2042(2) 0.4576(2) 0.3947(2) 0.0389(10) Uani 1 1 d . . .
C5_1 C 1.2564(4) 0.4076(4) 0.4395(3) 0.0462(17) Uani 1 1 d . . .
H5A_1 H 1.2557 0.3498 0.4299 0.055 Uiso 1 1 calc R U .
H5B_1 H 1.2345 0.4200 0.4935 0.055 Uiso 1 1 calc R U .
C6_1 C 1.3454(4) 0.4235(4) 0.4199(3) 0.0466(17) Uani 1 1 d . . .
H6A_1 H 1.3440 0.4824 0.4247 0.056 Uiso 1 1 calc R U .
H6B_1 H 1.3799 0.3958 0.4565 0.056 Uiso 1 1 calc R U .
C7_1 C 1.1452(4) 0.3697(4) 0.0768(4) 0.0533(18) Uani 1 1 d . . .
H7A_1 H 1.1915 0.3782 0.0357 0.064 Uiso 1 1 calc R U .
H7B_1 H 1.0939 0.3674 0.0540 0.064 Uiso 1 1 calc R U .
C8_1 C 1.1715(5) 0.2904(4) 0.1123(4) 0.068(2) Uani 1 1 d . . .
H8A_1 H 1.1273 0.2823 0.1554 0.082 Uiso 1 1 calc R U .
H8B_1 H 1.1781 0.2457 0.0754 0.082 Uiso 1 1 calc R U .
O3_1 O 1.2516(4) 0.2905(3) 0.1379(3) 0.0681(15) Uani 1 1 d . . .
C9_1 C 1.2928(6) 0.2160(5) 0.1556(5) 0.087(3) Uani 1 1 d . . .
H9A_1 H 1.3004 0.1784 0.1122 0.105 Uiso 1 1 calc R U .
H9B_1 H 1.2575 0.1944 0.1986 0.105 Uiso 1 1 calc R U .
C10_1 C 1.3785(5) 0.2204(4) 0.1756(4) 0.071(2) Uani 1 1 d . . .
H10A_1 H 1.4077 0.1656 0.1873 0.085 Uiso 1 1 calc R U .
H10B_1 H 1.4146 0.2413 0.1327 0.085 Uiso 1 1 calc R U .
O4_1 O 1.3668(3) 0.2721(3) 0.2384(3) 0.0619(14) Uani 1 1 d . . .
C11_1 C 1.4430(4) 0.2688(4) 0.2675(4) 0.059(2) Uani 1 1 d . . .
H11A_1 H 1.4829 0.2959 0.2329 0.071 Uiso 1 1 calc R U .
H11B_1 H 1.4706 0.2115 0.2718 0.071 Uiso 1 1 calc R U .
C12_1 C 1.4244(4) 0.3101(4) 0.3444(4) 0.0524(18) Uani 1 1 d . . .
H12A_1 H 1.3847 0.2823 0.3786 0.063 Uiso 1 1 calc R U .
H12B_1 H 1.4783 0.3040 0.3651 0.063 Uiso 1 1 calc R U .
C13_1 C 1.1286(4) 0.5145(4) 0.0855(3) 0.0454(17) Uani 1 1 d . . .
H13A_1 H 1.0920 0.5608 0.1153 0.054 Uiso 1 1 calc R U .
H13B_1 H 1.1049 0.5092 0.0390 0.054 Uiso 1 1 calc R U .
C14_1 C 1.2170(4) 0.5322(4) 0.0648(3) 0.0381(15) Uani 1 1 d . . .
H14A_1 H 1.2555 0.4849 0.0380 0.046 Uiso 1 1 calc R U .
H14B_1 H 1.2165 0.5794 0.0311 0.046 Uiso 1 1 calc R U .
O5_1 O 1.2469(2) 0.5494(2) 0.1319(2) 0.0390(10) Uani 1 1 d . . .
C15_1 C 1.3240(4) 0.5788(4) 0.1169(3) 0.0451(17) Uani 1 1 d . . .
H15A_1 H 1.3155 0.6299 0.0887 0.054 Uiso 1 1 calc R U .
H15B_1 H 1.3680 0.5388 0.0854 0.054 Uiso 1 1 calc R U .
C16_1 C 1.3541(4) 0.5939(4) 0.1892(4) 0.0480(17) Uani 1 1 d . . .
H16A_1 H 1.4031 0.6225 0.1790 0.058 Uiso 1 1 calc R U .
H16B_1 H 1.3075 0.6282 0.2238 0.058 Uiso 1 1 calc R U .
O6_1 O 1.3787(2) 0.5181(2) 0.2224(2) 0.0413(10) Uani 1 1 d . . .
C17_1 C 1.4147(4) 0.5262(3) 0.2884(3) 0.0417(16) Uani 1 1 d . . .
H17A_1 H 1.3700 0.5538 0.3289 0.050 Uiso 1 1 calc R U .
H17B_1 H 1.4600 0.5593 0.2776 0.050 Uiso 1 1 calc R U .
C18_1 C 1.4520(4) 0.4429(4) 0.3135(3) 0.0441(16) Uani 1 1 d . . .
H18A_1 H 1.4901 0.4129 0.2702 0.053 Uiso 1 1 calc R U .
H18B_1 H 1.4872 0.4488 0.3525 0.053 Uiso 1 1 calc R U .
K_2 K 0.69483(9) 1.22734(7) 0.08338(7) 0.0374(3) Uani 1 1 d . . .
N1_2 N 0.6330(5) 1.1493(4) -0.0390(3) 0.0715(19) Uani 1 1 d . . .
N2_2 N 0.7589(3) 1.3056(3) 0.2045(3) 0.0420(13) Uani 1 1 d . . .
C1_2 C 0.5792(8) 1.0918(5) -0.0081(5) 0.118(4) Uani 1 1 d . . .
H1A_2 H 0.5710 1.0577 -0.0497 0.142 Uiso 1 1 calc R U .
H1B_2 H 0.5224 1.1223 0.0146 0.142 Uiso 1 1 calc R U .
C2_2 C 0.6159(7) 1.0369(5) 0.0509(5) 0.111(4) Uani 1 1 d . . .
H2A_2 H 0.5790 0.9966 0.0669 0.134 Uiso 1 1 calc R U .
H2B_2 H 0.6737 1.0074 0.0297 0.134 Uiso 1 1 calc R U .
O1_2 O 0.6203(3) 1.0855(2) 0.1136(3) 0.0603(13) Uani 1 1 d . . .
C3_2 C 0.6552(4) 1.0366(4) 0.1693(4) 0.0517(18) Uani 1 1 d . . .
H3A_2 H 0.7150 1.0111 0.1495 0.062 Uiso 1 1 calc R U .
H3B_2 H 0.6220 0.9929 0.1829 0.062 Uiso 1 1 calc R U .
C4_2 C 0.6526(4) 1.0871(3) 0.2369(3) 0.0426(16) Uani 1 1 d . . .
H4A_2 H 0.5934 1.1157 0.2545 0.051 Uiso 1 1 calc R U .
H4B_2 H 0.6716 1.0522 0.2778 0.051 Uiso 1 1 calc R U .
O2_2 O 0.7072(2) 1.1445(2) 0.2184(2) 0.0372(10) Uani 1 1 d . . .
C5_2 C 0.7052(5) 1.1945(4) 0.2815(3) 0.0503(18) Uani 1 1 d . . .
H5A_2 H 0.7151 1.1606 0.3257 0.060 Uiso 1 1 calc R U .
H5B_2 H 0.6486 1.2304 0.2938 0.060 Uiso 1 1 calc R U .
C6_2 C 0.7738(5) 1.2445(4) 0.2629(4) 0.057(2) Uani 1 1 d . . .
H6A_2 H 0.7791 1.2726 0.3093 0.069 Uiso 1 1 calc R U .
H6B_2 H 0.8288 1.2076 0.2458 0.069 Uiso 1 1 calc R U .
C7_2 C 0.7109(9) 1.1099(6) -0.0909(6) 0.120(4) Uani 1 1 d . . .
H7A_2 H 0.6938 1.0941 -0.1380 0.144 Uiso 1 1 calc R U .
H7B_2 H 0.7367 1.0596 -0.0675 0.144 Uiso 1 1 calc R U .
C8_2 C 0.7770(9) 1.1618(8) -0.1099(5) 0.133(5) Uani 1 1 d . . .
H8A_2 H 0.8234 1.1339 -0.1489 0.159 Uiso 1 1 calc R U .
H8B_2 H 0.7510 1.2133 -0.1311 0.159 Uiso 1 1 calc R U .
O3_2 O 0.8105(4) 1.1784(3) -0.0497(3) 0.0889(19) Uani 1 1 d . . .
C9_2 C 0.8804(7) 1.2251(5) -0.0679(6) 0.106(4) Uani 1 1 d . . .
H9A_2 H 0.9237 1.1980 -0.1096 0.127 Uiso 1 1 calc R U .
H9B_2 H 0.8575 1.2803 -0.0838 0.127 Uiso 1 1 calc R U .
C10_2 C 0.9179(6) 1.2296(5) -0.0033(6) 0.093(3) Uani 1 1 d . . .
H10A_2 H 0.9395 1.1740 0.0128 0.112 Uiso 1 1 calc R U .
H10B_2 H 0.9673 1.2576 -0.0157 0.112 Uiso 1 1 calc R U .
O4_2 O 0.8606(3) 1.2706(3) 0.0552(3) 0.0692(16) Uani 1 1 d . . .
C11_2 C 0.8989(5) 1.2783(5) 0.1194(6) 0.079(3) Uani 1 1 d . . .
H11A_2 H 0.9519 1.3007 0.1049 0.095 Uiso 1 1 calc R U .
H11B_2 H 0.9141 1.2245 0.1418 0.095 Uiso 1 1 calc R U .
C12_2 C 0.8375(4) 1.3334(4) 0.1749(4) 0.062(2) Uani 1 1 d . . .
H12A_2 H 0.8664 1.3423 0.2176 0.075 Uiso 1 1 calc R U .
H12B_2 H 0.8229 1.3865 0.1511 0.075 Uiso 1 1 calc R U .
C13_2 C 0.5820(6) 1.2124(5) -0.0794(4) 0.073(2) Uani 1 1 d . . .
H13A_2 H 0.5500 1.1857 -0.1110 0.087 Uiso 1 1 calc R U .
H13B_2 H 0.6213 1.2407 -0.1134 0.087 Uiso 1 1 calc R U .
C14_2 C 0.5202(5) 1.2736(5) -0.0290(4) 0.067(2) Uani 1 1 d . . .
H14A_2 H 0.4866 1.3123 -0.0596 0.080 Uiso 1 1 calc R U .
H14B_2 H 0.4801 1.2460 0.0050 0.080 Uiso 1 1 calc R U .
O5_2 O 0.5647(3) 1.3165(3) 0.0144(2) 0.0500(12) Uani 1 1 d . . .
C15_2 C 0.5108(4) 1.3828(4) 0.0541(4) 0.0493(18) Uani 1 1 d . . .
H15A_2 H 0.4688 1.3631 0.0931 0.059 Uiso 1 1 calc R U .
H15B_2 H 0.4789 1.4172 0.0193 0.059 Uiso 1 1 calc R U .
C16_2 C 0.5623(4) 1.4319(3) 0.0904(3) 0.0417(16) Uani 1 1 d . . .
H16A_2 H 0.6054 1.4504 0.0518 0.050 Uiso 1 1 calc R U .
H16B_2 H 0.5245 1.4802 0.1162 0.050 Uiso 1 1 calc R U .
O6_2 O 0.6032(2) 1.3828(2) 0.1431(2) 0.0354(10) Uani 1 1 d . . .
C17_2 C 0.6547(4) 1.4264(3) 0.1783(3) 0.0405(15) Uani 1 1 d . . .
H17A_2 H 0.6190 1.4767 0.2023 0.049 Uiso 1 1 calc R U .
H17B_2 H 0.7000 1.4419 0.1399 0.049 Uiso 1 1 calc R U .
C18_2 C 0.6943(4) 1.3754(3) 0.2361(3) 0.0411(16) Uani 1 1 d . . .
H18A_2 H 0.7213 1.4097 0.2656 0.049 Uiso 1 1 calc R U .
H18B_2 H 0.6488 1.3555 0.2710 0.049 Uiso 1 1 calc R U .
K_3 K 1.18827(8) 0.79789(8) 0.50825(7) 0.0406(3) Uani 1 1 d . . .
N1_3 N 1.0039(4) 0.7862(5) 0.5834(4) 0.081(2) Uani 1 1 d . . .
N2_3 N 1.3706(3) 0.8048(3) 0.4408(3) 0.0541(16) Uani 1 1 d . . .
C1_3 C 0.9569(5) 0.7707(7) 0.5251(6) 0.106(4) Uani 1 1 d . . .
H1A_3 H 0.8952 0.7817 0.5460 0.127 Uiso 1 1 calc R U .
H1B_3 H 0.9730 0.7125 0.5107 0.127 Uiso 1 1 calc R U .
C2_3 C 0.9709(6) 0.8185(6) 0.4578(6) 0.097(3) Uani 1 1 d . . .
H2A_3 H 0.9565 0.8769 0.4713 0.116 Uiso 1 1 calc R U .
H2B_3 H 0.9332 0.8075 0.4225 0.116 Uiso 1 1 calc R U .
O1_3 O 1.0598(4) 0.7980(3) 0.4215(3) 0.0804(17) Uani 1 1 d . . .
C3_3 C 1.0801(9) 0.8306(8) 0.3510(7) 0.142(5) Uani 1 1 d . . .
H3A_3 H 1.0739 0.8902 0.3560 0.170 Uiso 1 1 calc R U .
H3B_3 H 1.0400 0.8192 0.3183 0.170 Uiso 1 1 calc R U .
C4_3 C 1.1714(10) 0.7945(10) 0.3152(6) 0.160(6) Uani 1 1 d . . .
H4A_3 H 1.1804 0.7346 0.3170 0.192 Uiso 1 1 calc R U .
H4B_3 H 1.1819 0.8105 0.2619 0.192 Uiso 1 1 calc R U .
O2_3 O 1.2288(5) 0.8237(4) 0.3553(3) 0.095(2) Uani 1 1 d . . .
C5_3 C 1.3147(7) 0.7962(6) 0.3216(4) 0.089(3) Uani 1 1 d . . .
H5A_3 H 1.3234 0.8118 0.2681 0.106 Uiso 1 1 calc R U .
H5B_3 H 1.3294 0.7364 0.3242 0.106 Uiso 1 1 calc R U .
C6_3 C 1.3698(6) 0.8348(5) 0.3638(4) 0.081(3) Uani 1 1 d . . .
H6A_3 H 1.4290 0.8244 0.3358 0.098 Uiso 1 1 calc R U .
H6B_3 H 1.3493 0.8942 0.3661 0.098 Uiso 1 1 calc R U .
C7_3 C 0.9633(5) 0.8644(6) 0.6214(5) 0.101(3) Uani 1 1 d . . .
H7A_3 H 0.9133 0.8559 0.6585 0.121 Uiso 1 1 calc R U .
H7B_3 H 0.9419 0.9026 0.5836 0.121 Uiso 1 1 calc R U .
C8_3 C 1.0213(5) 0.9030(5) 0.6612(5) 0.078(3) Uani 1 1 d . . .
H8A_3 H 0.9885 0.9518 0.6897 0.094 Uiso 1 1 calc R U .
H8B_3 H 1.0464 0.8644 0.6971 0.094 Uiso 1 1 calc R U .
O3_3 O 1.0879(3) 0.9248(3) 0.6060(3) 0.0657(15) Uani 1 1 d . . .
C9_3 C 1.1358(4) 0.9743(4) 0.6378(4) 0.058(2) Uani 1 1 d . . .
H9A_3 H 1.1607 0.9456 0.6795 0.070 Uiso 1 1 calc R U .
H9B_3 H 1.0978 1.0251 0.6583 0.070 Uiso 1 1 calc R U .
C10_3 C 1.2046(4) 0.9935(4) 0.5794(4) 0.0500(18) Uani 1 1 d . . .
H10A_3 H 1.1799 1.0182 0.5359 0.060 Uiso 1 1 calc R U .
H10B_3 H 1.2340 1.0330 0.5998 0.060 Uiso 1 1 calc R U .
O4_3 O 1.2641(2) 0.9218(2) 0.5557(2) 0.0391(10) Uani 1 1 d . . .
C11_3 C 1.3372(4) 0.9391(4) 0.5081(4) 0.0515(19) Uani 1 1 d . . .
H11A_3 H 1.3638 0.9766 0.5344 0.062 Uiso 1 1 calc R U .
H11B_3 H 1.3202 0.9661 0.4623 0.062 Uiso 1 1 calc R U .
C12_3 C 1.4005(4) 0.8630(4) 0.4863(4) 0.062(2) Uani 1 1 d . . .
H12A_3 H 1.4531 0.8776 0.4574 0.074 Uiso 1 1 calc R U .
H12B_3 H 1.4156 0.8359 0.5326 0.074 Uiso 1 1 calc R U .
C13_3 C 1.0113(6) 0.7179(6) 0.6372(5) 0.089(3) Uani 1 1 d . . .
H13A_3 H 1.0312 0.7357 0.6822 0.107 Uiso 1 1 calc R U .
H13B_3 H 0.9541 0.7041 0.6536 0.107 Uiso 1 1 calc R U .
C14_3 C 1.0714(6) 0.6440(5) 0.6040(5) 0.086(3) Uani 1 1 d . . .
H14A_3 H 1.0707 0.5995 0.6406 0.103 Uiso 1 1 calc R U .
H14B_3 H 1.0524 0.6265 0.5584 0.103 Uiso 1 1 calc R U .
O5_3 O 1.1539(3) 0.6594(3) 0.5853(2) 0.0572(13) Uani 1 1 d . . .
C15_3 C 1.2116(5) 0.5880(4) 0.5559(4) 0.061(2) Uani 1 1 d . . .
H15A_3 H 1.2028 0.5768 0.5043 0.074 Uiso 1 1 calc R U .
H15B_3 H 1.2000 0.5412 0.5875 0.074 Uiso 1 1 calc R U .
C16_3 C 1.3010(5) 0.5979(4) 0.5545(4) 0.062(2) Uani 1 1 d . . .
H16A_3 H 1.3085 0.6153 0.6048 0.074 Uiso 1 1 calc R U .
H16B_3 H 1.3401 0.5455 0.5410 0.074 Uiso 1 1 calc R U .
O6_3 O 1.3203(3) 0.6564(2) 0.5012(2) 0.0473(11) Uani 1 1 d . . .
C17_3 C 1.4033(5) 0.6743(5) 0.5019(5) 0.069(2) Uani 1 1 d . . .
H17A_3 H 1.4458 0.6233 0.4986 0.082 Uiso 1 1 calc R U .
H17B_3 H 1.4037 0.7025 0.5497 0.082 Uiso 1 1 calc R U .
C18_3 C 1.4260(4) 0.7257(5) 0.4386(5) 0.081(3) Uani 1 1 d . . .
H18A_3 H 1.4854 0.7336 0.4376 0.097 Uiso 1 1 calc R U .
H18B_3 H 1.4242 0.6971 0.3914 0.097 Uiso 1 1 calc R U .
C1_4 C 1.3562(6) 1.0532(5) 0.3126(4) 0.068(2) Uani 1 1 d . . .
C2_4 C 1.4372(5) 1.0335(4) 0.3317(4) 0.0532(19) Uani 1 1 d . . .
H2_4 H 1.4802 0.9957 0.3015 0.064 Uiso 1 1 calc R U .
C3_4 C 1.4552(4) 1.0682(4) 0.3936(4) 0.0493(17) Uani 1 1 d . . .
H3_4 H 1.5112 1.0541 0.4055 0.059 Uiso 1 1 calc R U .
C4_4 C 1.3959(5) 1.1220(4) 0.4388(4) 0.0511(18) Uani 1 1 d . . .
H4_4 H 1.4099 1.1453 0.4817 0.061 Uiso 1 1 calc R U .
C5_4 C 1.3172(5) 1.1417(4) 0.4213(4) 0.056(2) Uani 1 1 d . . .
H5_4 H 1.2751 1.1792 0.4527 0.068 Uiso 1 1 calc R U .
C6_4 C 1.2960(5) 1.1091(4) 0.3595(5) 0.069(2) Uani 1 1 d . . .
H6_4 H 1.2398 1.1246 0.3484 0.082 Uiso 1 1 calc R U .
C7_4 C 1.3337(8) 1.0141(5) 0.2460(5) 0.139(5) Uani 1 1 d . . .
H7A_4 H 1.3791 1.0143 0.2026 0.208 Uiso 1 1 calc R U .
H7B_4 H 1.2797 1.0444 0.2341 0.208 Uiso 1 1 calc R U .
H7C_4 H 1.3275 0.9581 0.2579 0.208 Uiso 1 1 calc R U .
N1_5 N 0.9098(6) 1.0501(6) 0.1464(6) 0.161(4) Uiso 1 1 d D . .
H1A_5 H 0.8703 1.0350 0.1833 0.194 Uiso 0.6667 1 calc R U P
H1B_5 H 0.8894 1.0534 0.1021 0.194 Uiso 0.6667 1 calc R U P
H1C_5 H 0.9204 1.0993 0.1585 0.194 Uiso 0.6667 1 calc R U P
C1_5 C 0.9911(8) 0.9882(8) 0.1386(8) 0.169(5) Uiso 1 1 d D . .
H1D_5 H 0.9826 0.9349 0.1215 0.203 Uiso 1 1 calc R U .
H1E_5 H 1.0137 0.9816 0.1865 0.203 Uiso 1 1 calc R U .
C2_5 C 1.0529(11) 1.0279(11) 0.0759(9) 0.264(9) Uiso 1 1 d D . .
H2A_5 H 1.0939 0.9854 0.0446 0.317 Uiso 1 1 calc R U .
H2B_5 H 1.0195 1.0635 0.0429 0.317 Uiso 1 1 calc R U .
N2_5 N 1.0983(8) 1.0758(8) 0.1192(7) 0.227(6) Uiso 1 1 d D . .
H2C_5 H 1.1318 1.1034 0.0868 0.272 Uiso 0.6667 1 calc R U P
H2D_5 H 1.1316 1.0416 0.1466 0.272 Uiso 0.6667 1 calc R U P
H2E_5 H 1.0594 1.1115 0.1506 0.272 Uiso 0.6667 1 calc R U P

loop_
_atom_site_aniso_label
_atom_site_aniso_U_11
_atom_site_aniso_U_22
_atom_site_aniso_U_33
_atom_site_aniso_U_23
_atom_site_aniso_U_13
_atom_site_aniso_U_12
Nb1 0.0360(3) 0.0260(3) 0.0298(3) -0.0012(2) -0.0027(2) -0.0093(2)
As1 0.0324(4) 0.0304(3) 0.0357(4) 0.0001(3) -0.0023(3) -0.0051(3)
Ge2 0.0384(4) 0.0465(4) 0.0349(4) -0.0037(3) -0.0055(3) -0.0113(3)
As3 0.0437(4) 0.0342(3) 0.0313(3) -0.0033(3) -0.0017(3) -0.0066(3)
Ge4 0.0325(4) 0.0300(3) 0.0364(4) 0.0029(3) -0.0012(3) -0.0066(3)
Ge5 0.0371(4) 0.0351(4) 0.0340(4) -0.0023(3) -0.0012(3) -0.0061(3)
Ge6 0.0474(4) 0.0504(4) 0.0433(4) -0.0034(3) -0.0049(3) -0.0177(4)
Ge7 0.0512(4) 0.0273(3) 0.0367(4) -0.0037(3) -0.0020(3) -0.0094(3)
As8 0.0378(4) 0.0292(3) 0.0369(4) 0.0016(3) -0.0021(3) -0.0093(3)
As9 0.0423(4) 0.0451(4) 0.0400(4) -0.0026(3) 0.0021(3) -0.0146(3)
As10 0.0582(5) 0.0375(4) 0.0450(4) -0.0047(3) -0.0033(3) -0.0200(3)
Ge11 0.0425(4) 0.0257(3) 0.0369(4) 0.0012(3) 0.0005(3) -0.0056(3)
Ge12 0.0394(4) 0.0296(3) 0.0328(4) -0.0016(3) -0.0026(3) -0.0079(3)
Ge13 0.0640(5) 0.0423(4) 0.0415(4) -0.0004(3) -0.0014(4) -0.0138(4)
As14 0.0640(5) 0.0320(4) 0.0350(4) 0.0020(3) 0.0020(3) -0.0112(3)
K_1 0.0326(7) 0.0348(7) 0.0351(7) 0.0035(6) -0.0020(6) -0.0069(6)
N1_1 0.033(3) 0.055(3) 0.035(3) 0.000(3) -0.004(2) -0.012(3)
N2_1 0.037(3) 0.044(3) 0.039(3) 0.014(2) -0.009(2) -0.011(2)
C1_1 0.040(4) 0.072(5) 0.040(4) 0.008(3) -0.014(3) -0.016(4)
C2_1 0.028(4) 0.071(5) 0.056(4) 0.006(4) -0.001(3) -0.007(3)
O1_1 0.030(2) 0.056(3) 0.033(2) 0.002(2) -0.0033(19) -0.006(2)
C3_1 0.034(4) 0.064(4) 0.041(4) -0.012(3) 0.005(3) -0.013(3)
C4_1 0.038(4) 0.059(4) 0.033(3) -0.007(3) 0.005(3) -0.023(3)
O2_1 0.037(2) 0.052(3) 0.030(2) 0.0086(19) -0.0060(19) -0.015(2)
C5_1 0.048(4) 0.054(4) 0.036(4) 0.009(3) -0.001(3) -0.015(3)
C6_1 0.052(4) 0.056(4) 0.036(4) 0.013(3) -0.014(3) -0.016(3)
C7_1 0.060(5) 0.066(5) 0.040(4) -0.002(4) -0.012(3) -0.022(4)
C8_1 0.101(7) 0.063(5) 0.050(5) -0.014(4) -0.016(4) -0.034(5)
O3_1 0.108(4) 0.034(3) 0.067(3) -0.006(2) -0.035(3) -0.007(3)
C9_1 0.125(8) 0.064(6) 0.066(6) -0.016(5) -0.005(5) -0.008(6)
C10_1 0.067(6) 0.053(5) 0.082(6) -0.017(4) 0.002(5) 0.005(4)
O4_1 0.054(3) 0.051(3) 0.075(3) -0.018(3) -0.013(3) 0.010(2)
C11_1 0.045(5) 0.041(4) 0.086(6) 0.013(4) -0.010(4) 0.006(3)
C12_1 0.043(4) 0.047(4) 0.068(5) 0.020(4) -0.011(4) -0.010(3)
C13_1 0.041(4) 0.057(4) 0.035(4) 0.001(3) -0.006(3) -0.004(3)
C14_1 0.035(4) 0.045(4) 0.032(3) 0.012(3) -0.004(3) -0.003(3)
O5_1 0.038(3) 0.043(2) 0.036(2) 0.0054(19) -0.0037(19) -0.008(2)
C15_1 0.043(4) 0.042(4) 0.050(4) 0.012(3) -0.007(3) -0.009(3)
C16_1 0.053(4) 0.040(4) 0.057(4) 0.014(3) -0.021(3) -0.015(3)
O6_1 0.043(3) 0.039(2) 0.046(3) 0.013(2) -0.015(2) -0.014(2)
C17_1 0.044(4) 0.041(4) 0.046(4) 0.008(3) -0.010(3) -0.023(3)
C18_1 0.040(4) 0.058(4) 0.039(4) 0.016(3) -0.011(3) -0.017(3)
K_2 0.0521(9) 0.0305(7) 0.0318(7) 0.0040(6) -0.0072(6) -0.0134(6)
N1_2 0.130(6) 0.050(4) 0.052(4) 0.008(3) -0.050(4) -0.031(4)
N2_2 0.041(3) 0.033(3) 0.058(3) -0.001(3) -0.016(3) -0.014(2)
C1_2 0.223(12) 0.076(6) 0.113(8) 0.044(6) -0.121(8) -0.095(7)
C2_2 0.219(12) 0.053(5) 0.107(7) 0.036(5) -0.108(8) -0.074(6)
O1_2 0.093(4) 0.034(2) 0.069(3) 0.021(2) -0.043(3) -0.026(2)
C3_2 0.062(5) 0.036(4) 0.061(5) 0.017(3) -0.012(4) -0.020(3)
C4_2 0.041(4) 0.033(3) 0.052(4) 0.023(3) -0.006(3) -0.005(3)
O2_2 0.046(3) 0.032(2) 0.034(2) 0.0081(18) -0.0067(19) -0.009(2)
C5_2 0.079(5) 0.036(4) 0.035(4) 0.007(3) -0.019(3) 0.000(4)
C6_2 0.077(5) 0.041(4) 0.064(5) 0.000(4) -0.046(4) -0.006(4)
C7_2 0.220(14) 0.072(7) 0.072(7) -0.029(6) -0.058(8) -0.004(8)
C8_2 0.191(14) 0.123(10) 0.048(6) -0.013(7) 0.009(7) 0.037(9)
O3_2 0.138(6) 0.077(4) 0.038(3) -0.004(3) 0.005(3) -0.002(4)
C9_2 0.133(9) 0.060(6) 0.087(7) 0.004(5) 0.080(7) -0.011(6)
C10_2 0.085(7) 0.075(6) 0.092(7) 0.012(6) 0.049(6) -0.004(5)
O4_2 0.050(3) 0.047(3) 0.097(4) 0.003(3) 0.029(3) -0.013(2)
C11_2 0.042(5) 0.062(5) 0.133(8) 0.001(5) -0.002(5) -0.019(4)
C12_2 0.042(4) 0.047(4) 0.100(6) -0.007(4) -0.017(4) -0.010(4)
C13_2 0.113(7) 0.074(6) 0.056(5) 0.016(4) -0.046(5) -0.051(5)
C14_2 0.090(6) 0.081(6) 0.047(5) 0.023(4) -0.037(4) -0.041(5)
O5_2 0.064(3) 0.045(3) 0.054(3) 0.016(2) -0.032(2) -0.026(2)
C15_2 0.042(4) 0.058(5) 0.053(4) 0.027(4) -0.021(3) -0.013(4)
C16_2 0.051(4) 0.036(4) 0.039(4) 0.012(3) -0.011(3) -0.008(3)
O6_2 0.037(2) 0.034(2) 0.040(2) 0.0106(18) -0.0137(19) -0.0105(19)
C17_2 0.050(4) 0.032(3) 0.044(4) 0.004(3) -0.016(3) -0.013(3)
C18_2 0.054(4) 0.031(3) 0.046(4) 0.003(3) -0.020(3) -0.016(3)
K_3 0.0385(8) 0.0429(8) 0.0430(8) 0.0021(6) -0.0118(6) -0.0100(6)
N1_3 0.035(4) 0.121(6) 0.087(5) -0.054(5) -0.009(4) -0.016(4)
N2_3 0.054(4) 0.054(4) 0.055(4) -0.017(3) 0.011(3) -0.028(3)
C1_3 0.044(5) 0.159(11) 0.116(9) -0.049(8) -0.004(6) -0.030(6)
C2_3 0.063(7) 0.100(8) 0.131(9) -0.043(7) -0.047(7) 0.008(6)
O1_3 0.097(5) 0.086(4) 0.073(4) 0.003(3) -0.056(4) -0.019(3)
C3_3 0.167(13) 0.180(12) 0.123(11) 0.031(9) -0.117(10) -0.065(11)
C4_3 0.213(15) 0.259(17) 0.066(7) 0.038(9) -0.080(9) -0.142(14)
O2_3 0.144(6) 0.116(5) 0.047(3) 0.018(3) -0.034(4) -0.069(5)
C5_3 0.136(9) 0.095(7) 0.042(5) 0.002(4) 0.015(5) -0.067(6)
C6_3 0.106(7) 0.075(6) 0.066(6) -0.021(5) 0.026(5) -0.059(5)
C7_3 0.032(5) 0.148(9) 0.121(8) -0.061(7) -0.003(5) -0.016(5)
C8_3 0.038(5) 0.093(6) 0.097(7) -0.041(5) 0.001(4) -0.004(4)
O3_3 0.042(3) 0.079(4) 0.075(4) -0.035(3) -0.012(3) -0.006(3)
C9_3 0.042(4) 0.056(5) 0.077(5) -0.021(4) -0.020(4) 0.000(4)
C10_3 0.054(5) 0.042(4) 0.057(4) -0.005(3) -0.018(4) -0.010(3)
O4_3 0.044(3) 0.035(2) 0.040(2) 0.0012(19) -0.007(2) -0.011(2)
C11_3 0.063(5) 0.051(4) 0.045(4) -0.007(3) 0.003(4) -0.032(4)
C12_3 0.041(4) 0.064(5) 0.077(5) -0.022(4) 0.014(4) -0.022(4)
C13_3 0.072(6) 0.124(8) 0.084(7) 0.008(6) -0.002(5) -0.059(6)
C14_3 0.094(7) 0.105(7) 0.065(6) -0.010(5) 0.018(5) -0.066(6)
O5_3 0.077(4) 0.055(3) 0.047(3) 0.001(2) 0.001(2) -0.042(3)
C15_3 0.109(7) 0.045(4) 0.041(4) 0.014(3) -0.019(4) -0.038(5)
C16_3 0.101(7) 0.046(4) 0.040(4) 0.000(3) -0.029(4) -0.001(4)
O6_3 0.046(3) 0.042(3) 0.056(3) 0.004(2) -0.017(2) -0.007(2)
C17_3 0.040(5) 0.056(5) 0.111(7) -0.026(5) -0.033(5) 0.010(4)
C18_3 0.035(4) 0.081(6) 0.121(8) -0.047(6) 0.020(5) -0.019(4)
C1_4 0.108(7) 0.051(5) 0.058(5) -0.001(4) -0.038(5) -0.027(5)
C2_4 0.079(6) 0.026(3) 0.045(4) -0.001(3) 0.011(4) -0.006(4)
C3_4 0.051(4) 0.049(4) 0.054(4) 0.011(3) -0.009(4) -0.022(4)
C4_4 0.071(5) 0.042(4) 0.042(4) -0.005(3) -0.005(4) -0.018(4)
C5_4 0.068(5) 0.031(4) 0.065(5) -0.006(3) 0.007(4) -0.012(4)
C6_4 0.063(5) 0.043(4) 0.105(7) 0.004(5) -0.033(5) -0.007(4)
C7_4 0.266(15) 0.068(6) 0.110(8) 0.000(6) -0.108(9) -0.034(8)

loop_
_atom_type_symbol
_atom_type_description
_atom_type_scat_dispersion_real
_atom_type_scat_dispersion_imag
_atom_type_scat_source
C C 0.0033 0.0016 'International Tables Vol C Tables 4.2.6.8 and 6.1.1.4'
H H 0.0000 0.0000 'International Tables Vol C Tables 4.2.6.8 and 6.1.1.4'
N N 0.0061 0.0033 'International Tables Vol C Tables 4.2.6.8 and 6.1.1.4'
O O 0.0106 0.0060 'International Tables Vol C Tables 4.2.6.8 and 6.1.1.4'
K K 0.2009 0.2494 'International Tables Vol C Tables 4.2.6.8 and 6.1.1.4'
Ge Ge 0.1547 1.8001 'International Tables Vol C Tables 4.2.6.8 and 6.1.1.4'
As As 0.0499 2.0058 'International Tables Vol C Tables 4.2.6.8 and 6.1.1.4'
Nb Nb -2.0727 0.6215 'International Tables Vol C Tables 4.2.6.8 and 6.1.1.4'

loop_
_geom_angle_atom_site_label_1
_geom_angle_atom_site_label_2
_geom_angle_atom_site_label_3
_geom_angle
As1 Nb1 As10 133.33(3)
As1 Nb1 As3 77.91(2)
As10 Nb1 As3 84.91(2)
As1 Nb1 As9 83.90(2)
As10 Nb1 As9 78.05(2)
As3 Nb1 As9 134.60(3)
As1 Nb1 Ge12 85.42(2)
As10 Nb1 Ge12 134.26(3)
As3 Nb1 Ge12 133.73(3)
As9 Nb1 Ge12 84.80(2)
As1 Nb1 Ge11 134.94(3)
As10 Nb1 Ge11 85.38(2)
As3 Nb1 Ge11 85.42(2)
As9 Nb1 Ge11 133.71(3)
Ge12 Nb1 Ge11 76.54(2)
As1 Nb1 Ge7 128.90(3)
As10 Nb1 Ge7 51.59(2)
As3 Nb1 Ge7 50.99(2)
As9 Nb1 Ge7 129.64(3)
Ge12 Nb1 Ge7 128.25(3)
Ge11 Nb1 Ge7 51.71(2)
As1 Nb1 As8 85.62(2)
As10 Nb1 As8 135.78(3)
As3 Nb1 As8 84.59(2)
As9 Nb1 As8 135.26(3)
Ge12 Nb1 As8 51.02(2)
Ge11 Nb1 As8 51.02(2)
Ge7 Nb1 As8 89.63(2)
As1 Nb1 Ge5 51.27(2)
As10 Nb1 Ge5 128.78(3)
As3 Nb1 Ge5 129.17(3)
As9 Nb1 Ge5 50.72(2)
Ge12 Nb1 Ge5 51.22(2)
Ge11 Nb1 Ge5 127.76(3)
Ge7 Nb1 Ge5 179.45(3)
As8 Nb1 Ge5 89.88(2)
As1 Nb1 As14 135.53(3)
As10 Nb1 As14 85.26(2)
As3 Nb1 As14 135.85(3)
As9 Nb1 As14 84.55(2)
Ge12 Nb1 As14 50.82(2)
Ge11 Nb1 As14 50.93(2)
Ge7 Nb1 As14 90.40(2)
As8 Nb1 As14 73.26(2)
Ge5 Nb1 As14 89.24(2)
As1 Nb1 Ge6 84.65(2)
As10 Nb1 Ge6 50.87(2)
As3 Nb1 Ge6 86.21(2)
As9 Nb1 Ge6 50.64(2)
Ge12 Nb1 Ge6 135.10(3)
Ge11 Nb1 Ge6 136.01(3)
Ge7 Nb1 Ge6 90.78(2)
As8 Nb1 Ge6 167.81(3)
Ge5 Nb1 Ge6 89.75(2)
As14 Nb1 Ge6 118.91(3)
As1 Nb1 Ge2 50.97(2)
As10 Nb1 Ge2 84.79(2)
As3 Nb1 Ge2 50.67(2)
As9 Nb1 Ge2 85.80(2)
Ge12 Nb1 Ge2 136.12(3)
Ge11 Nb1 Ge2 135.63(2)
Ge7 Nb1 Ge2 89.51(2)
As8 Nb1 Ge2 119.37(3)
Ge5 Nb1 Ge2 90.93(2)
As14 Nb1 Ge2 167.37(3)
Ge6 Nb1 Ge2 48.47(2)
Ge5 As1 Ge2 117.23(3)
Ge5 As1 Ge4 116.52(3)
Ge2 As1 Ge4 89.50(3)
Ge5 As1 Nb1 67.82(2)
Ge2 As1 Nb1 69.76(2)
Ge4 As1 Nb1 70.92(2)
Ge6 Ge2 As3 105.68(3)
Ge6 Ge2 As1 102.66(3)
As3 Ge2 As1 88.85(3)
Ge6 Ge2 Nb1 65.07(3)
As3 Ge2 Nb1 60.05(2)
As1 Ge2 Nb1 59.27(2)
Ge7 As3 Ge2 114.93(3)
Ge7 As3 Ge4 116.95(3)
Ge2 As3 Ge4 89.41(3)
Ge7 As3 Nb1 67.07(2)
Ge2 As3 Nb1 69.28(2)
Ge4 As3 Nb1 70.29(2)
As8 Ge4 As1 102.28(3)
As8 Ge4 As3 101.44(3)
As1 Ge4 As3 88.56(3)
As8 Ge4 Nb1 62.83(2)
As1 Ge4 Nb1 58.58(2)
As3 Ge4 Nb1 59.27(2)
As9 Ge5 As1 98.25(3)
As9 Ge5 Ge12 100.41(3)
As1 Ge5 Ge12 99.91(3)
As9 Ge5 Nb1 62.14(2)
As1 Ge5 Nb1 60.91(2)
Ge12 Ge5 Nb1 62.41(2)
Ge2 Ge6 As9 106.73(3)
Ge2 Ge6 As10 104.77(3)
As9 Ge6 As10 90.46(3)
Ge2 Ge6 Nb1 66.46(2)
As9 Ge6 Nb1 61.04(2)
As10 Ge6 Nb1 60.62(2)
As3 Ge7 As10 99.35(3)
As3 Ge7 Ge11 100.37(3)
As10 Ge7 Ge11 99.60(3)
As3 Ge7 Nb1 61.94(2)
As10 Ge7 Nb1 61.67(2)
Ge11 Ge7 Nb1 62.44(2)
Ge4 As8 Ge11 110.01(3)
Ge4 As8 Ge12 108.57(3)
Ge11 As8 Ge12 90.00(3)
Ge4 As8 Nb1 68.53(2)
Ge11 As8 Nb1 62.56(2)
Ge12 As8 Nb1 62.55(2)
Ge5 As9 Ge6 115.13(3)
Ge5 As9 Ge13 115.44(4)
Ge6 As9 Ge13 88.76(3)
Ge5 As9 Nb1 67.14(2)
Ge6 As9 Nb1 68.32(2)
Ge13 As9 Nb1 69.22(2)
Ge6 As10 Ge7 115.20(3)
Ge6 As10 Ge13 88.39(3)
Ge7 As10 Ge13 115.43(4)
Ge6 As10 Nb1 68.51(2)
Ge7 As10 Nb1 66.74(2)
Ge13 As10 Nb1 69.32(2)
As8 Ge11 As14 89.78(3)
As8 Ge11 Ge7 111.20(3)
As14 Ge11 Ge7 112.92(3)
As8 Ge11 Nb1 66.42(2)
As14 Ge11 Nb1 67.12(2)
Ge7 Ge11 Nb1 65.85(2)
As8 Ge12 As14 89.90(3)
As8 Ge12 Ge5 112.50(3)
As14 Ge12 Ge5 112.28(3)
As8 Ge12 Nb1 66.43(2)
As14 Ge12 Nb1 67.19(2)
Ge5 Ge12 Nb1 66.37(2)
As14 Ge13 As9 103.73(3)
As14 Ge13 As10 104.02(3)
As9 Ge13 As10 89.67(3)
As14 Ge13 Nb1 64.53(2)
As9 Ge13 Nb1 60.28(2)
As10 Ge13 Nb1 59.81(2)
Ge13 As14 Ge12 108.13(3)
Ge13 As14 Ge11 108.00(3)
Ge12 As14 Ge11 89.62(3)
Ge13 As14 Nb1 67.40(3)
Ge12 As14 Nb1 61.99(2)
Ge11 As14 Nb1 61.96(2)
O1_1 K_1 O6_1 128.59(12)
O1_1 K_1 O4_1 129.13(14)
O6_1 K_1 O4_1 96.20(13)
O1_1 K_1 O3_1 100.57(15)
O6_1 K_1 O3_1 125.87(14)
O4_1 K_1 O3_1 59.03(15)
O1_1 K_1 O5_1 94.05(12)
O6_1 K_1 O5_1 60.94(12)
O4_1 K_1 O5_1 132.55(13)
O3_1 K_1 O5_1 99.26(13)
O1_1 K_1 O2_1 60.27(11)
O6_1 K_1 O2_1 91.93(12)
O4_1 K_1 O2_1 101.17(13)
O3_1 K_1 O2_1 136.71(14)
O5_1 K_1 O2_1 119.20(11)
O1_1 K_1 N1_1 62.25(12)
O6_1 K_1 N1_1 120.25(13)
O4_1 K_1 N1_1 119.04(14)
O3_1 K_1 N1_1 60.03(14)
O5_1 K_1 N1_1 59.67(13)
O2_1 K_1 N1_1 122.23(12)
O1_1 K_1 N2_1 118.66(12)
O6_1 K_1 N2_1 60.40(12)
O4_1 K_1 N2_1 59.38(13)
O3_1 K_1 N2_1 118.39(14)
O5_1 K_1 N2_1 121.13(13)
O2_1 K_1 N2_1 58.83(12)
N1_1 K_1 N2_1 178.42(13)
C1_1 N1_1 C7_1 111.3(5)
C1_1 N1_1 C13_1 111.4(5)
C7_1 N1_1 C13_1 108.7(5)
C1_1 N1_1 K_1 104.8(3)
C7_1 N1_1 K_1 110.0(4)
C13_1 N1_1 K_1 110.7(4)
C18_1 N2_1 C12_1 110.7(5)
C18_1 N2_1 C6_1 111.9(5)
C12_1 N2_1 C6_1 109.4(5)
C18_1 N2_1 K_1 106.4(3)
C12_1 N2_1 K_1 108.7(4)
C6_1 N2_1 K_1 109.6(3)
N1_1 C1_1 C2_1 114.5(5)
N1_1 C1_1 H1A_1 108.6
C2_1 C1_1 H1A_1 108.6
N1_1 C1_1 H1B_1 108.6
C2_1 C1_1 H1B_1 108.6
H1A_1 C1_1 H1B_1 107.6
O1_1 C2_1 C1_1 109.0(5)
O1_1 C2_1 H2A_1 109.9
C1_1 C2_1 H2A_1 109.9
O1_1 C2_1 H2B_1 109.9
C1_1 C2_1 H2B_1 109.9
H2A_1 C2_1 H2B_1 108.3
C2_1 O1_1 C3_1 111.8(4)
C2_1 O1_1 K_1 113.5(3)
C3_1 O1_1 K_1 112.6(3)
O1_1 C3_1 C4_1 108.5(5)
O1_1 C3_1 H3A_1 110.0
C4_1 C3_1 H3A_1 110.0
O1_1 C3_1 H3B_1 110.0
C4_1 C3_1 H3B_1 110.0
H3A_1 C3_1 H3B_1 108.4
O2_1 C4_1 C3_1 108.3(5)
O2_1 C4_1 H4A_1 110.0
C3_1 C4_1 H4A_1 110.0
O2_1 C4_1 H4B_1 110.0
C3_1 C4_1 H4B_1 110.0
H4A_1 C4_1 H4B_1 108.4
C4_1 O2_1 C5_1 112.5(4)
C4_1 O2_1 K_1 112.6(3)
C5_1 O2_1 K_1 113.0(3)
O2_1 C5_1 C6_1 108.5(5)
O2_1 C5_1 H5A_1 110.0
C6_1 C5_1 H5A_1 110.0
O2_1 C5_1 H5B_1 110.0
C6_1 C5_1 H5B_1 110.0
H5A_1 C5_1 H5B_1 108.4
N2_1 C6_1 C5_1 113.7(5)
N2_1 C6_1 H6A_1 108.8
C5_1 C6_1 H6A_1 108.8
N2_1 C6_1 H6B_1 108.8
C5_1 C6_1 H6B_1 108.8
H6A_1 C6_1 H6B_1 107.7
N1_1 C7_1 C8_1 113.9(5)
N1_1 C7_1 H7A_1 108.8
C8_1 C7_1 H7A_1 108.8
N1_1 C7_1 H7B_1 108.8
C8_1 C7_1 H7B_1 108.8
H7A_1 C7_1 H7B_1 107.7
O3_1 C8_1 C7_1 108.7(6)
O3_1 C8_1 H8A_1 109.9
C7_1 C8_1 H8A_1 109.9
O3_1 C8_1 H8B_1 109.9
C7_1 C8_1 H8B_1 109.9
H8A_1 C8_1 H8B_1 108.3
C9_1 O3_1 C8_1 114.7(6)
C9_1 O3_1 K_1 116.0(5)
C8_1 O3_1 K_1 115.8(4)
O3_1 C9_1 C10_1 111.3(7)
O3_1 C9_1 H9A_1 109.4
C10_1 C9_1 H9A_1 109.4
O3_1 C9_1 H9B_1 109.4
C10_1 C9_1 H9B_1 109.4
H9A_1 C9_1 H9B_1 108.0
O4_1 C10_1 C9_1 108.9(6)
O4_1 C10_1 H10A_1 109.9
C9_1 C10_1 H10A_1 109.9
O4_1 C10_1 H10B_1 109.9
C9_1 C10_1 H10B_1 109.9
H10A_1 C10_1 H10B_1 108.3
C10_1 O4_1 C11_1 111.8(5)
C10_1 O4_1 K_1 116.9(4)
C11_1 O4_1 K_1 119.9(4)
O4_1 C11_1 C12_1 110.3(5)
O4_1 C11_1 H11A_1 109.6
C12_1 C11_1 H11A_1 109.6
O4_1 C11_1 H11B_1 109.6
C12_1 C11_1 H11B_1 109.6
H11A_1 C11_1 H11B_1 108.1
N2_1 C12_1 C11_1 113.9(5)
N2_1 C12_1 H12A_1 108.8
C11_1 C12_1 H12A_1 108.8
N2_1 C12_1 H12B_1 108.8
C11_1 C12_1 H12B_1 108.8
H12A_1 C12_1 H12B_1 107.7
N1_1 C13_1 C14_1 113.0(5)
N1_1 C13_1 H13A_1 109.0
C14_1 C13_1 H13A_1 109.0
N1_1 C13_1 H13B_1 109.0
C14_1 C13_1 H13B_1 109.0
H13A_1 C13_1 H13B_1 107.8
O5_1 C14_1 C13_1 108.7(5)
O5_1 C14_1 H14A_1 110.0
C13_1 C14_1 H14A_1 110.0
O5_1 C14_1 H14B_1 110.0
C13_1 C14_1 H14B_1 110.0
H14A_1 C14_1 H14B_1 108.3
C15_1 O5_1 C14_1 112.3(4)
C15_1 O5_1 K_1 112.2(3)
C14_1 O5_1 K_1 114.3(3)
O5_1 C15_1 C16_1 110.3(5)
O5_1 C15_1 H15A_1 109.6
C16_1 C15_1 H15A_1 109.6
O5_1 C15_1 H15B_1 109.6
C16_1 C15_1 H15B_1 109.6
H15A_1 C15_1 H15B_1 108.1
O6_1 C16_1 C15_1 108.2(5)
O6_1 C16_1 H16A_1 110.0
C15_1 C16_1 H16A_1 110.0
O6_1 C16_1 H16B_1 110.0
C15_1 C16_1 H16B_1 110.0
H16A_1 C16_1 H16B_1 108.4
C16_1 O6_1 C17_1 112.1(4)
C16_1 O6_1 K_1 113.5(3)
C17_1 O6_1 K_1 115.5(3)
O6_1 C17_1 C18_1 109.1(5)
O6_1 C17_1 H17A_1 109.9
C18_1 C17_1 H17A_1 109.9
O6_1 C17_1 H17B_1 109.9
C18_1 C17_1 H17B_1 109.9
H17A_1 C17_1 H17B_1 108.3
N2_1 C18_1 C17_1 113.0(5)
N2_1 C18_1 H18A_1 109.0
C17_1 C18_1 H18A_1 109.0
N2_1 C18_1 H18B_1 109.0
C17_1 C18_1 H18B_1 109.0
H18A_1 C18_1 H18B_1 107.8
O5_2 K_2 O2_2 137.01(13)
O5_2 K_2 O3_2 96.70(16)
O2_2 K_2 O3_2 121.65(15)
O5_2 K_2 O1_2 97.21(13)
O2_2 K_2 O1_2 59.73(12)
O3_2 K_2 O1_2 100.79(17)
O5_2 K_2 O4_2 118.64(15)
O2_2 K_2 O4_2 99.10(15)
O3_2 K_2 O4_2 58.40(19)
O1_2 K_2 O4_2 138.99(14)
O5_2 K_2 O6_2 58.94(12)
O2_2 K_2 O6_2 99.39(11)
O3_2 K_2 O6_2 133.24(15)
O1_2 K_2 O6_2 120.09(13)
O4_2 K_2 O6_2 96.51(12)
O5_2 K_2 N1_2 60.85(16)
O2_2 K_2 N1_2 118.81(15)
O3_2 K_2 N1_2 61.6(2)
O1_2 K_2 N1_2 60.08(15)
O4_2 K_2 N1_2 119.38(19)
O6_2 K_2 N1_2 119.14(16)
O5_2 K_2 N2_2 119.38(13)
O2_2 K_2 N2_2 61.60(13)
O3_2 K_2 N2_2 117.67(18)
O1_2 K_2 N2_2 120.45(14)
O4_2 K_2 N2_2 59.84(15)
O6_2 K_2 N2_2 61.21(12)
N1_2 K_2 N2_2 179.22(19)
C1_2 N1_2 C13_2 108.5(7)
C1_2 N1_2 C7_2 112.6(8)
C13_2 N1_2 C7_2 109.6(7)
C1_2 N1_2 K_2 110.7(4)
C13_2 N1_2 K_2 109.3(4)
C7_2 N1_2 K_2 106.0(5)
C12_2 N2_2 C18_2 109.0(5)
C12_2 N2_2 C6_2 110.2(5)
C18_2 N2_2 C6_2 110.3(5)
C12_2 N2_2 K_2 110.8(4)
C18_2 N2_2 K_2 109.2(3)
C6_2 N2_2 K_2 107.4(3)
N1_2 C1_2 C2_2 113.6(8)
N1_2 C1_2 H1A_2 108.9
C2_2 C1_2 H1A_2 108.9
N1_2 C1_2 H1B_2 108.9
C2_2 C1_2 H1B_2 108.9
H1A_2 C1_2 H1B_2 107.7
O1_2 C2_2 C1_2 108.7(6)
O1_2 C2_2 H2A_2 109.9
C1_2 C2_2 H2A_2 109.9
O1_2 C2_2 H2B_2 109.9
C1_2 C2_2 H2B_2 109.9
H2A_2 C2_2 H2B_2 108.3
C3_2 O1_2 C2_2 110.3(5)
C3_2 O1_2 K_2 112.8(4)
C2_2 O1_2 K_2 117.3(4)
O1_2 C3_2 C4_2 109.6(5)
O1_2 C3_2 H3A_2 109.7
C4_2 C3_2 H3A_2 109.7
O1_2 C3_2 H3B_2 109.7
C4_2 C3_2 H3B_2 109.7
H3A_2 C3_2 H3B_2 108.2
O2_2 C4_2 C3_2 109.3(5)
O2_2 C4_2 H4A_2 109.8
C3_2 C4_2 H4A_2 109.8
O2_2 C4_2 H4B_2 109.8
C3_2 C4_2 H4B_2 109.8
H4A_2 C4_2 H4B_2 108.3
C5_2 O2_2 C4_2 110.6(5)
C5_2 O2_2 K_2 114.9(3)
C4_2 O2_2 K_2 116.5(3)
O2_2 C5_2 C6_2 108.3(5)
O2_2 C5_2 H5A_2 110.0
C6_2 C5_2 H5A_2 110.0
O2_2 C5_2 H5B_2 110.0
C6_2 C5_2 H5B_2 110.0
H5A_2 C5_2 H5B_2 108.4
N2_2 C6_2 C5_2 114.6(5)
N2_2 C6_2 H6A_2 108.6
C5_2 C6_2 H6A_2 108.6
N2_2 C6_2 H6B_2 108.6
C5_2 C6_2 H6B_2 108.6
H6A_2 C6_2 H6B_2 107.6
N1_2 C7_2 C8_2 114.3(7)
N1_2 C7_2 H7A_2 108.7
C8_2 C7_2 H7A_2 108.7
N1_2 C7_2 H7B_2 108.7
C8_2 C7_2 H7B_2 108.7
H7A_2 C7_2 H7B_2 107.6
O3_2 C8_2 C7_2 112.3(9)
O3_2 C8_2 H8A_2 109.2
C7_2 C8_2 H8A_2 109.2
O3_2 C8_2 H8B_2 109.2
C7_2 C8_2 H8B_2 109.2
H8A_2 C8_2 H8B_2 107.9
C8_2 O3_2 C9_2 113.4(9)
C8_2 O3_2 K_2 116.9(6)
C9_2 O3_2 K_2 115.2(4)
C10_2 C9_2 O3_2 108.5(7)
C10_2 C9_2 H9A_2 110.0
O3_2 C9_2 H9A_2 110.0
C10_2 C9_2 H9B_2 110.0
O3_2 C9_2 H9B_2 110.0
H9A_2 C9_2 H9B_2 108.4
O4_2 C10_2 C9_2 111.8(8)
O4_2 C10_2 H10A_2 109.3
C9_2 C10_2 H10A_2 109.3
O4_2 C10_2 H10B_2 109.3
C9_2 C10_2 H10B_2 109.3
H10A_2 C10_2 H10B_2 107.9
C10_2 O4_2 C11_2 112.1(7)
C10_2 O4_2 K_2 116.2(5)
C11_2 O4_2 K_2 116.0(4)
O4_2 C11_2 C12_2 108.8(7)
O4_2 C11_2 H11A_2 109.9
C12_2 C11_2 H11A_2 109.9
O4_2 C11_2 H11B_2 109.9
C12_2 C11_2 H11B_2 109.9
H11A_2 C11_2 H11B_2 108.3
N2_2 C12_2 C11_2 115.7(6)
N2_2 C12_2 H12A_2 108.3
C11_2 C12_2 H12A_2 108.3
N2_2 C12_2 H12B_2 108.3
C11_2 C12_2 H12B_2 108.3
H12A_2 C12_2 H12B_2 107.4
N1_2 C13_2 C14_2 113.9(6)
N1_2 C13_2 H13A_2 108.8
C14_2 C13_2 H13A_2 108.8
N1_2 C13_2 H13B_2 108.8
C14_2 C13_2 H13B_2 108.8
H13A_2 C13_2 H13B_2 107.7
O5_2 C14_2 C13_2 110.2(6)
O5_2 C14_2 H14A_2 109.6
C13_2 C14_2 H14A_2 109.6
O5_2 C14_2 H14B_2 109.6
C13_2 C14_2 H14B_2 109.6
H14A_2 C14_2 H14B_2 108.1
C15_2 O5_2 C14_2 112.3(5)
C15_2 O5_2 K_2 118.2(3)
C14_2 O5_2 K_2 118.4(4)
O5_2 C15_2 C16_2 110.1(5)
O5_2 C15_2 H15A_2 109.6
C16_2 C15_2 H15A_2 109.6
O5_2 C15_2 H15B_2 109.6
C16_2 C15_2 H15B_2 109.6
H15A_2 C15_2 H15B_2 108.2
O6_2 C16_2 C15_2 108.5(5)
O6_2 C16_2 H16A_2 110.0
C15_2 C16_2 H16A_2 110.0
O6_2 C16_2 H16B_2 110.0
C15_2 C16_2 H16B_2 110.0
H16A_2 C16_2 H16B_2 108.4
C16_2 O6_2 C17_2 110.7(4)
C16_2 O6_2 K_2 114.0(3)
C17_2 O6_2 K_2 112.7(3)
O6_2 C17_2 C18_2 110.3(5)
O6_2 C17_2 H17A_2 109.6
C18_2 C17_2 H17A_2 109.6
O6_2 C17_2 H17B_2 109.6
C18_2 C17_2 H17B_2 109.6
H17A_2 C17_2 H17B_2 108.1
N2_2 C18_2 C17_2 113.8(5)
N2_2 C18_2 H18A_2 108.8
C17_2 C18_2 H18A_2 108.8
N2_2 C18_2 H18B_2 108.8
C17_2 C18_2 H18B_2 108.8
H18A_2 C18_2 H18B_2 107.7
O2_3 K_3 O5_3 130.52(16)
O2_3 K_3 O1_3 62.6(2)
O5_3 K_3 O1_3 93.14(17)
O2_3 K_3 O4_3 96.32(15)
O5_3 K_3 O4_3 128.18(13)
O1_3 K_3 O4_3 132.68(15)
O2_3 K_3 O3_3 120.46(18)
O5_3 K_3 O3_3 102.13(15)
O1_3 K_3 O3_3 93.15(16)
O4_3 K_3 O3_3 59.95(13)
O2_3 K_3 O6_3 92.11(18)
O5_3 K_3 O6_3 60.46(14)
O1_3 K_3 O6_3 118.04(15)
O4_3 K_3 O6_3 103.68(12)
O3_3 K_3 O6_3 143.51(14)
O2_3 K_3 N2_3 60.75(19)
O5_3 K_3 N2_3 118.64(16)
O1_3 K_3 N2_3 123.00(19)
O4_3 K_3 N2_3 61.12(12)
O3_3 K_3 N2_3 120.72(14)
O6_3 K_3 N2_3 58.96(14)
O2_3 K_3 N1_3 121.6(2)
O5_3 K_3 N1_3 59.2(2)
O1_3 K_3 N1_3 59.2(2)
O4_3 K_3 N1_3 118.72(14)
O3_3 K_3 N1_3 59.50(16)
O6_3 K_3 N1_3 119.13(19)
N2_3 K_3 N1_3 177.4(2)
O2_3 K_3 C4_3 22.0(2)
O5_3 K_3 C4_3 114.3(2)
O1_3 K_3 C4_3 42.5(3)
O4_3 K_3 C4_3 116.3(2)
O3_3 K_3 C4_3 120.7(3)
O6_3 K_3 C4_3 95.7(3)
N2_3 K_3 C4_3 80.6(3)
N1_3 K_3 C4_3 101.5(3)
C1_3 N1_3 C7_3 109.4(7)
C1_3 N1_3 C13_3 111.5(8)
C7_3 N1_3 C13_3 112.3(7)
C1_3 N1_3 K_3 108.1(5)
C7_3 N1_3 K_3 108.6(5)
C13_3 N1_3 K_3 106.7(5)
C18_3 N2_3 C6_3 109.6(6)
C18_3 N2_3 C12_3 110.5(6)
C6_3 N2_3 C12_3 109.8(6)
C18_3 N2_3 K_3 112.1(4)
C6_3 N2_3 K_3 107.0(4)
C12_3 N2_3 K_3 107.8(3)
N1_3 C1_3 C2_3 114.8(9)
N1_3 C1_3 H1A_3 108.6
C2_3 C1_3 H1A_3 108.6
N1_3 C1_3 H1B_3 108.6
C2_3 C1_3 H1B_3 108.6
H1A_3 C1_3 H1B_3 107.5
C1_3 C2_3 O1_3 110.0(8)
C1_3 C2_3 H2A_3 109.7
O1_3 C2_3 H2A_3 109.7
C1_3 C2_3 H2B_3 109.7
O1_3 C2_3 H2B_3 109.7
H2A_3 C2_3 H2B_3 108.2
C3_3 O1_3 C2_3 116.4(9)
C3_3 O1_3 K_3 111.8(6)
C2_3 O1_3 K_3 118.8(5)
O1_3 C3_3 C4_3 110.6(10)
O1_3 C3_3 H3A_3 109.5
C4_3 C3_3 H3A_3 109.5
O1_3 C3_3 H3B_3 109.5
C4_3 C3_3 H3B_3 109.5
H3A_3 C3_3 H3B_3 108.1
O2_3 C4_3 C3_3 108.8(11)
O2_3 C4_3 K_3 47.1(4)
C3_3 C4_3 K_3 78.2(6)
O2_3 C4_3 H4A_3 109.9
C3_3 C4_3 H4A_3 109.9
K_3 C4_3 H4A_3 88.6
O2_3 C4_3 H4B_3 109.9
C3_3 C4_3 H4B_3 109.9
K_3 C4_3 H4B_3 156.2
H4A_3 C4_3 H4B_3 108.3
C5_3 O2_3 C4_3 111.3(9)
C5_3 O2_3 K_3 116.6(5)
C4_3 O2_3 K_3 110.9(6)
O2_3 C5_3 C6_3 107.6(7)
O2_3 C5_3 H5A_3 110.2
C6_3 C5_3 H5A_3 110.2
O2_3 C5_3 H5B_3 110.2
C6_3 C5_3 H5B_3 110.2
H5A_3 C5_3 H5B_3 108.5
N2_3 C6_3 C5_3 113.4(6)
N2_3 C6_3 H6A_3 108.9
C5_3 C6_3 H6A_3 108.9
N2_3 C6_3 H6B_3 108.9
C5_3 C6_3 H6B_3 108.9
H6A_3 C6_3 H6B_3 107.7
N1_3 C7_3 C8_3 114.5(6)
N1_3 C7_3 H7A_3 108.6
C8_3 C7_3 H7A_3 108.6
N1_3 C7_3 H7B_3 108.6
C8_3 C7_3 H7B_3 108.6
H7A_3 C7_3 H7B_3 107.6
O3_3 C8_3 C7_3 108.6(7)
O3_3 C8_3 H8A_3 110.0
C7_3 C8_3 H8A_3 110.0
O3_3 C8_3 H8B_3 110.0
C7_3 C8_3 H8B_3 110.0
H8A_3 C8_3 H8B_3 108.4
C9_3 O3_3 C8_3 111.5(5)
C9_3 O3_3 K_3 114.7(4)
C8_3 O3_3 K_3 116.8(4)
O3_3 C9_3 C10_3 109.5(6)
O3_3 C9_3 H9A_3 109.8
C10_3 C9_3 H9A_3 109.8
O3_3 C9_3 H9B_3 109.8
C10_3 C9_3 H9B_3 109.8
H9A_3 C9_3 H9B_3 108.2
O4_3 C10_3 C9_3 109.9(5)
O4_3 C10_3 H10A_3 109.7
C9_3 C10_3 H10A_3 109.7
O4_3 C10_3 H10B_3 109.7
C9_3 C10_3 H10B_3 109.7
H10A_3 C10_3 H10B_3 108.2
C11_3 O4_3 C10_3 111.5(5)
C11_3 O4_3 K_3 117.0(3)
C10_3 O4_3 K_3 113.3(3)
O4_3 C11_3 C12_3 110.5(5)
O4_3 C11_3 H11A_3 109.5
C12_3 C11_3 H11A_3 109.5
O4_3 C11_3 H11B_3 109.5
C12_3 C11_3 H11B_3 109.5
H11A_3 C11_3 H11B_3 108.1
N2_3 C12_3 C11_3 114.6(6)
N2_3 C12_3 H12A_3 108.6
C11_3 C12_3 H12A_3 108.6
N2_3 C12_3 H12B_3 108.6
C11_3 C12_3 H12B_3 108.6
H12A_3 C12_3 H12B_3 107.6
C14_3 C13_3 N1_3 112.8(7)
C14_3 C13_3 H13A_3 109.0
N1_3 C13_3 H13A_3 109.0
C14_3 C13_3 H13B_3 109.0
N1_3 C13_3 H13B_3 109.0
H13A_3 C13_3 H13B_3 107.8
O5_3 C14_3 C13_3 110.8(6)
O5_3 C14_3 H14A_3 109.5
C13_3 C14_3 H14A_3 109.5
O5_3 C14_3 H14B_3 109.5
C13_3 C14_3 H14B_3 109.5
H14A_3 C14_3 H14B_3 108.1
C14_3 O5_3 C15_3 110.6(6)
C14_3 O5_3 K_3 121.9(5)
C15_3 O5_3 K_3 112.4(4)
O5_3 C15_3 C16_3 110.5(5)
O5_3 C15_3 H15A_3 109.5
C16_3 C15_3 H15A_3 109.5
O5_3 C15_3 H15B_3 109.5
C16_3 C15_3 H15B_3 109.5
H15A_3 C15_3 H15B_3 108.1
O6_3 C16_3 C15_3 108.9(6)
O6_3 C16_3 H16A_3 109.9
C15_3 C16_3 H16A_3 109.9
O6_3 C16_3 H16B_3 109.9
C15_3 C16_3 H16B_3 109.9
H16A_3 C16_3 H16B_3 108.3
C16_3 O6_3 C17_3 111.7(6)
C16_3 O6_3 K_3 113.5(4)
C17_3 O6_3 K_3 113.7(4)
O6_3 C17_3 C18_3 109.9(6)
O6_3 C17_3 H17A_3 109.7
C18_3 C17_3 H17A_3 109.7
O6_3 C17_3 H17B_3 109.7
C18_3 C17_3 H17B_3 109.7
H17A_3 C17_3 H17B_3 108.2
N2_3 C18_3 C17_3 114.1(6)
N2_3 C18_3 H18A_3 108.7
C17_3 C18_3 H18A_3 108.7
N2_3 C18_3 H18B_3 108.7
C17_3 C18_3 H18B_3 108.7
H18A_3 C18_3 H18B_3 107.6
C2_4 C1_4 C6_4 116.9(7)
C2_4 C1_4 C7_4 121.3(8)
C6_4 C1_4 C7_4 121.7(9)
C3_4 C2_4 C1_4 120.2(6)
C3_4 C2_4 H2_4 119.9
C1_4 C2_4 H2_4 119.9
C4_4 C3_4 C2_4 122.2(7)
C4_4 C3_4 H3_4 118.9
C2_4 C3_4 H3_4 118.9
C5_4 C4_4 C3_4 118.5(7)
C5_4 C4_4 H4_4 120.8
C3_4 C4_4 H4_4 120.8
C4_4 C5_4 C6_4 121.6(6)
C4_4 C5_4 H5_4 119.2
C6_4 C5_4 H5_4 119.2
C5_4 C6_4 C1_4 120.6(7)
C5_4 C6_4 H6_4 119.7
C1_4 C6_4 H6_4 119.7
C1_4 C7_4 H7A_4 109.5
C1_4 C7_4 H7B_4 109.5
H7A_4 C7_4 H7B_4 109.5
C1_4 C7_4 H7C_4 109.5
H7A_4 C7_4 H7C_4 109.5
H7B_4 C7_4 H7C_4 109.5
C1_5 N1_5 H1A_5 109.5
C1_5 N1_5 H1B_5 109.5
H1A_5 N1_5 H1B_5 109.5
C1_5 N1_5 H1C_5 109.5
H1A_5 N1_5 H1C_5 109.5
H1B_5 N1_5 H1C_5 109.5
N1_5 C1_5 C2_5 101.8(11)
N1_5 C1_5 H1D_5 111.4
C2_5 C1_5 H1D_5 111.4
N1_5 C1_5 H1E_5 111.4
C2_5 C1_5 H1E_5 111.4
H1D_5 C1_5 H1E_5 109.3
N2_5 C2_5 C1_5 104.8(12)
N2_5 C2_5 H2A_5 110.8
C1_5 C2_5 H2A_5 110.8
N2_5 C2_5 H2B_5 110.8
C1_5 C2_5 H2B_5 110.8
H2A_5 C2_5 H2B_5 108.9
C2_5 N2_5 H2C_5 109.5
C2_5 N2_5 H2D_5 109.5
H2C_5 N2_5 H2D_5 109.5
C2_5 N2_5 H2E_5 109.5
H2C_5 N2_5 H2E_5 109.5
H2D_5 N2_5 H2E_5 109.5

loop_
_geom_bond_atom_site_label_1
_geom_bond_atom_site_label_2
_geom_bond_distance
Nb1 As1 2.7783(8)
Nb1 As10 2.8094(8)
Nb1 As3 2.8096(8)
Nb1 As9 2.8246(8)
Nb1 Ge12 2.8480(8)
Nb1 Ge11 2.8487(8)
Nb1 Ge7 2.9322(7)
Nb1 As8 2.9416(8)
Nb1 Ge5 2.9441(8)
Nb1 As14 2.9736(9)
Nb1 Ge6 2.9998(9)
Nb1 Ge2 3.0327(9)
As1 Ge5 2.4803(9)
As1 Ge2 2.5111(9)
As1 Ge4 2.5125(8)
Ge2 Ge6 2.4762(10)
Ge2 As3 2.5080(9)
As3 Ge7 2.4741(9)
As3 Ge4 2.5197(9)
Ge4 As8 2.4817(9)
Ge5 As9 2.4733(9)
Ge5 Ge12 2.5050(9)
Ge6 As9 2.4960(9)
Ge6 As10 2.5009(10)
Ge7 As10 2.5010(10)
Ge7 Ge11 2.5221(10)
As8 Ge11 2.4950(9)
As8 Ge12 2.4949(8)
As9 Ge13 2.5099(10)
As10 Ge13 2.5215(10)
Ge11 As14 2.5057(9)
Ge12 As14 2.5006(9)
Ge13 As14 2.4505(11)
K_1 O1_1 2.780(4)
K_1 O6_1 2.797(4)
K_1 O4_1 2.806(4)
K_1 O3_1 2.840(4)
K_1 O5_1 2.844(4)
K_1 O2_1 2.883(4)
K_1 N1_1 3.027(5)
K_1 N2_1 3.098(5)
N1_1 C1_1 1.452(7)
N1_1 C7_1 1.474(7)
N1_1 C13_1 1.477(7)
N2_1 C18_1 1.450(7)
N2_1 C12_1 1.457(7)
N2_1 C6_1 1.469(7)
C1_1 C2_1 1.503(8)
C1_1 H1A_1 0.9900
C1_1 H1B_1 0.9900
C2_1 O1_1 1.425(7)
C2_1 H2A_1 0.9900
C2_1 H2B_1 0.9900
O1_1 C3_1 1.425(6)
C3_1 C4_1 1.484(8)
C3_1 H3A_1 0.9900
C3_1 H3B_1 0.9900
C4_1 O2_1 1.420(6)
C4_1 H4A_1 0.9900
C4_1 H4B_1 0.9900
O2_1 C5_1 1.420(7)
C5_1 C6_1 1.493(8)
C5_1 H5A_1 0.9900
C5_1 H5B_1 0.9900
C6_1 H6A_1 0.9900
C6_1 H6B_1 0.9900
C7_1 C8_1 1.490(9)
C7_1 H7A_1 0.9900
C7_1 H7B_1 0.9900
C8_1 O3_1 1.443(9)
C8_1 H8A_1 0.9900
C8_1 H8B_1 0.9900
O3_1 C9_1 1.363(9)
C9_1 C10_1 1.502(11)
C9_1 H9A_1 0.9900
C9_1 H9B_1 0.9900
C10_1 O4_1 1.402(7)
C10_1 H10A_1 0.9900
C10_1 H10B_1 0.9900
O4_1 C11_1 1.407(8)
C11_1 C12_1 1.519(9)
C11_1 H11A_1 0.9900
C11_1 H11B_1 0.9900
C12_1 H12A_1 0.9900
C12_1 H12B_1 0.9900
C13_1 C14_1 1.497(8)
C13_1 H13A_1 0.9900
C13_1 H13B_1 0.9900
C14_1 O5_1 1.426(6)
C14_1 H14A_1 0.9900
C14_1 H14B_1 0.9900
O5_1 C15_1 1.407(7)
C15_1 C16_1 1.505(8)
C15_1 H15A_1 0.9900
C15_1 H15B_1 0.9900
C16_1 O6_1 1.417(7)
C16_1 H16A_1 0.9900
C16_1 H16B_1 0.9900
O6_1 C17_1 1.428(7)
C17_1 C18_1 1.511(8)
C17_1 H17A_1 0.9900
C17_1 H17B_1 0.9900
C18_1 H18A_1 0.9900
C18_1 H18B_1 0.9900
K_2 O5_2 2.803(4)
K_2 O2_2 2.804(4)
K_2 O3_2 2.815(5)
K_2 O1_2 2.865(4)
K_2 O4_2 2.864(5)
K_2 O6_2 2.878(4)
K_2 N1_2 2.979(6)
K_2 N2_2 2.983(5)
N1_2 C1_2 1.458(10)
N1_2 C13_2 1.480(9)
N1_2 C7_2 1.489(12)
N2_2 C12_2 1.448(8)
N2_2 C18_2 1.469(7)
N2_2 C6_2 1.477(8)
C1_2 C2_2 1.521(10)
C1_2 H1A_2 0.9900
C1_2 H1B_2 0.9900
C2_2 O1_2 1.421(8)
C2_2 H2A_2 0.9900
C2_2 H2B_2 0.9900
O1_2 C3_2 1.412(7)
C3_2 C4_2 1.486(8)
C3_2 H3A_2 0.9900
C3_2 H3B_2 0.9900
C4_2 O2_2 1.421(6)
C4_2 H4A_2 0.9900
C4_2 H4B_2 0.9900
O2_2 C5_2 1.416(6)
C5_2 C6_2 1.501(9)
C5_2 H5A_2 0.9900
C5_2 H5B_2 0.9900
C6_2 H6A_2 0.9900
C6_2 H6B_2 0.9900
C7_2 C8_2 1.493(14)
C7_2 H7A_2 0.9900
C7_2 H7B_2 0.9900
C8_2 O3_2 1.344(12)
C8_2 H8A_2 0.9900
C8_2 H8B_2 0.9900
O3_2 C9_2 1.481(10)
C9_2 C10_2 1.408(13)
C9_2 H9A_2 0.9900
C9_2 H9B_2 0.9900
C10_2 O4_2 1.380(8)
C10_2 H10A_2 0.9900
C10_2 H10B_2 0.9900
O4_2 C11_2 1.420(9)
C11_2 C12_2 1.483(9)
C11_2 H11A_2 0.9900
C11_2 H11B_2 0.9900
C12_2 H12A_2 0.9900
C12_2 H12B_2 0.9900
C13_2 C14_2 1.492(10)
C13_2 H13A_2 0.9900
C13_2 H13B_2 0.9900
C14_2 O5_2 1.429(7)
C14_2 H14A_2 0.9900
C14_2 H14B_2 0.9900
O5_2 C15_2 1.404(7)
C15_2 C16_2 1.498(8)
C15_2 H15A_2 0.9900
C15_2 H15B_2 0.9900
C16_2 O6_2 1.415(6)
C16_2 H16A_2 0.9900
C16_2 H16B_2 0.9900
O6_2 C17_2 1.429(6)
C17_2 C18_2 1.491(8)
C17_2 H17A_2 0.9900
C17_2 H17B_2 0.9900
C18_2 H18A_2 0.9900
C18_2 H18B_2 0.9900
K_3 O2_3 2.774(5)
K_3 O5_3 2.787(5)
K_3 O1_3 2.798(5)
K_3 O4_3 2.808(4)
K_3 O3_3 2.856(4)
K_3 O6_3 2.874(4)
K_3 N2_3 3.016(5)
K_3 N1_3 3.100(6)
K_3 C4_3 3.540(10)
N1_3 C1_3 1.447(10)
N1_3 C7_3 1.478(9)
N1_3 C13_3 1.491(11)
N2_3 C18_3 1.455(9)
N2_3 C6_3 1.472(9)
N2_3 C12_3 1.479(8)
C1_3 C2_3 1.454(13)
C1_3 H1A_3 0.9900
C1_3 H1B_3 0.9900
C2_3 O1_3 1.456(10)
C2_3 H2A_3 0.9900
C2_3 H2B_3 0.9900
O1_3 C3_3 1.389(13)
C3_3 C4_3 1.525(15)
C3_3 H3A_3 0.9900
C3_3 H3B_3 0.9900
C4_3 O2_3 1.421(11)
C4_3 H4A_3 0.9900
C4_3 H4B_3 0.9900
O2_3 C5_3 1.414(10)
C5_3 C6_3 1.497(11)
C5_3 H5A_3 0.9900
C5_3 H5B_3 0.9900
C6_3 H6A_3 0.9900
C6_3 H6B_3 0.9900
C7_3 C8_3 1.506(10)
C7_3 H7A_3 0.9900
C7_3 H7B_3 0.9900
C8_3 O3_3 1.435(8)
C8_3 H8A_3 0.9900
C8_3 H8B_3 0.9900
O3_3 C9_3 1.418(7)
C9_3 C10_3 1.478(9)
C9_3 H9A_3 0.9900
C9_3 H9B_3 0.9900
C10_3 O4_3 1.416(7)
C10_3 H10A_3 0.9900
C10_3 H10B_3 0.9900
O4_3 C11_3 1.415(7)
C11_3 C12_3 1.493(8)
C11_3 H11A_3 0.9900
C11_3 H11B_3 0.9900
C12_3 H12A_3 0.9900
C12_3 H12B_3 0.9900
C13_3 C14_3 1.491(11)
C13_3 H13A_3 0.9900
C13_3 H13B_3 0.9900
C14_3 O5_3 1.389(8)
C14_3 H14A_3 0.9900
C14_3 H14B_3 0.9900
O5_3 C15_3 1.424(8)
C15_3 C16_3 1.480(10)
C15_3 H15A_3 0.9900
C15_3 H15B_3 0.9900
C16_3 O6_3 1.404(8)
C16_3 H16A_3 0.9900
C16_3 H16B_3 0.9900
O6_3 C17_3 1.428(8)
C17_3 C18_3 1.460(11)
C17_3 H17A_3 0.9900
C17_3 H17B_3 0.9900
C18_3 H18A_3 0.9900
C18_3 H18B_3 0.9900
C1_4 C2_4 1.388(10)
C1_4 C6_4 1.398(10)
C1_4 C7_4 1.504(10)
C2_4 C3_4 1.363(9)
C2_4 H2_4 0.9500
C3_4 C4_4 1.357(8)
C3_4 H3_4 0.9500
C4_4 C5_4 1.342(9)
C4_4 H4_4 0.9500
C5_4 C6_4 1.368(10)
C5_4 H5_4 0.9500
C6_4 H6_4 0.9500
C7_4 H7A_4 0.9800
C7_4 H7B_4 0.9800
C7_4 H7C_4 0.9800
N1_5 C1_5 1.505(8)
N1_5 H1A_5 0.9100
N1_5 H1B_5 0.9100
N1_5 H1C_5 0.9100
C1_5 C2_5 1.602(9)
C1_5 H1D_5 0.9900
C1_5 H1E_5 0.9900
C2_5 N2_5 1.488(9)
C2_5 H2A_5 0.9900
C2_5 H2B_5 0.9900
N2_5 H2C_5 0.9100
N2_5 H2D_5 0.9100
N2_5 H2E_5 0.9100
